data_4305453
loop_
_publ_author_name
'Dayu Wu'
'Wei Huang'
'Zhihua Lin'
'Chunying Duan'
'Cheng He'
'Shuo Wu'
'Dehui Wang'

_publ_section_title
;
Highly Sensitive Multiresponsive Chemosensor for Selective Detection of
Hg2+ in Natural Water and Different Monitoring Environments
;
_journal_name_full 'Inorganic Chemistry'
_journal_page_first 7190
_journal_page_last 7201
_journal_paper_doi 10.1021/ic8004344
_journal_volume 47
_journal_year 2008
_chemical_formula_sum 'C66 H66 Cl4 Fe N8 O4'
_chemical_formula_weight 1232.92
_chemical_name_systematic
; 
 ? 
;
_space_group_IT_number 15
_symmetry_cell_setting monoclinic
_symmetry_space_group_name_Hall '-C 2yc'
_symmetry_space_group_name_H-M 'C 1 2/c 1'
_atom_sites_solution_hydrogens geom
_atom_sites_solution_primary direct
_atom_sites_solution_secondary difmap
_audit_creation_method SHELXL-97
_cell_angle_alpha 90.00
_cell_angle_beta 109.801(4)
_cell_angle_gamma 90.00
_cell_formula_units_Z 4
_cell_length_a 34.780(3)
_cell_length_b 9.5083(8)
_cell_length_c 19.3898(17)
_cell_measurement_temperature 273(2)
_cell_volume 6033.1(9)
_computing_cell_refinement 'Bruker SMART'
_computing_data_collection 'Bruker SMART'
_computing_data_reduction 'Bruker SAINT'
_computing_molecular_graphics 'Bruker SHELXTL'
_computing_publication_material 'Bruker SHELXTL'
_computing_structure_refinement 'Bruker SHELXTL'
_computing_structure_solution 'Bruker SHELXTL'
_diffrn_ambient_temperature 273(2)
_diffrn_measured_fraction_theta_full 0.994
_diffrn_measured_fraction_theta_max 0.994
_diffrn_measurement_device_type 'CCD area detector'
_diffrn_measurement_method 'phi and omega scans'
_diffrn_radiation_monochromator graphite
_diffrn_radiation_source 'fine-focus sealed tube'
_diffrn_radiation_type MoK\a
_diffrn_radiation_wavelength 0.71073
_diffrn_reflns_av_R_equivalents 0.0476
_diffrn_reflns_av_sigmaI/netI 0.0581
_diffrn_reflns_limit_h_max 41
_diffrn_reflns_limit_h_min -41
_diffrn_reflns_limit_k_max 10
_diffrn_reflns_limit_k_min -11
_diffrn_reflns_limit_l_max 23
_diffrn_reflns_limit_l_min -20
_diffrn_reflns_number 15444
_diffrn_reflns_theta_full 25.00
_diffrn_reflns_theta_max 25.00
_diffrn_reflns_theta_min 2.16
_exptl_absorpt_coefficient_mu 0.483
_exptl_absorpt_correction_T_max 0.9578
_exptl_absorpt_correction_T_min 0.8887
_exptl_absorpt_correction_type none
_exptl_crystal_colour yellow
_exptl_crystal_density_diffrn 1.357
_exptl_crystal_density_method 'not measured'
_exptl_crystal_description block
_exptl_crystal_F_000 2576
_exptl_crystal_size_max 0.25
_exptl_crystal_size_mid 0.23
_exptl_crystal_size_min 0.09
_refine_diff_density_max 0.464
_refine_diff_density_min -0.554
_refine_diff_density_rms 0.051
_refine_ls_extinction_method none
_refine_ls_goodness_of_fit_ref 1.024
_refine_ls_hydrogen_treatment 'riding mode'
_refine_ls_matrix_type full
_refine_ls_number_parameters 407
_refine_ls_number_reflns 5284
_refine_ls_number_restraints 0
_refine_ls_restrained_S_all 1.024
_refine_ls_R_factor_all 0.0975
_refine_ls_R_factor_gt 0.0556
_refine_ls_shift/su_max 0.000
_refine_ls_shift/su_mean 0.000
_refine_ls_structure_factor_coef Fsqd
_refine_ls_weighting_details 'calc w=1/[\s^2^(Fo^2^)+(0.0850P)^2^+0.0000P] where P=(Fo^2^+2Fc^2^)/3'
_refine_ls_weighting_scheme calc
_refine_ls_wR_factor_gt 0.1424
_refine_ls_wR_factor_ref 0.1601
_reflns_number_gt 3315
_reflns_number_total 5284
_reflns_threshold_expression >2sigma(I)
_cod_data_source_file ic8004344-file002_2.cif
_cod_data_source_block RF2
_cod_depositor_comments
;
The following automatic conversions were performed:
'_symmetry_cell_setting' value 'Monoclinic' changed to 'monoclinic'
according to '/home/saulius/struct/CIF-dictionaries/cif_core.dic'
dictionary named 'cif_core.dic' version 2.4.1 from 2010-06-29.

Automatic conversion script
Id: cif_fix_enum 1527 2010-12-29 10:47:43Z saulius 
;
_cod_database_code 4305453

loop_
_symmetry_equiv_pos_as_xyz
'x, y, z'
'-x, y, -z+1/2'
'x+1/2, y+1/2, z'
'-x+1/2, y+1/2, -z+1/2'
'-x, -y, -z'
'x, -y, z-1/2'
'-x+1/2, -y+1/2, -z'
'x+1/2, -y+1/2, z-1/2'

loop_
_atom_site_label
_atom_site_type_symbol
_atom_site_fract_x
_atom_site_fract_y
_atom_site_fract_z
_atom_site_U_iso_or_equiv
_atom_site_adp_type
_atom_site_occupancy
_atom_site_symmetry_multiplicity
_atom_site_calc_flag
_atom_site_refinement_flags
_atom_site_disorder_assembly
_atom_site_disorder_group
Fe1 Fe 0.2500 0.2500 0.0000 0.0473(2) Uani 1 2 d S . .
O1 O 0.37429(8) 0.7054(3) 0.17834(13) 0.0594(7) Uani 1 1 d . . .
O2 O 0.35652(6) 0.4837(3) -0.14484(11) 0.0483(6) Uani 1 1 d . . .
N1 N 0.34617(7) 0.4882(3) 0.08206(14) 0.0379(6) Uani 1 1 d . . .
N2 N 0.36724(7) 0.5984(3) 0.06714(13) 0.0367(6) Uani 1 1 d . . .
N3 N 0.22148(9) 0.6622(4) -0.23742(17) 0.0575(9) Uani 1 1 d . . .
N4 N 0.48242(11) 0.2389(4) -0.0676(2) 0.0593(9) Uani 1 1 d . . .
C1 C 0.28936(10) 0.2868(4) 0.10456(18) 0.0485(9) Uani 1 1 d . . .
H1B H 0.2892 0.3694 0.1347 0.058 Uiso 1 1 calc R . .
C2 C 0.26800(11) 0.1606(4) 0.1029(2) 0.0620(11) Uani 1 1 d . . .
H2B H 0.2503 0.1398 0.1316 0.074 Uiso 1 1 calc R . .
C3 C 0.27651(12) 0.0702(4) 0.0533(2) 0.0679(12) Uani 1 1 d . . .
H3B H 0.2654 -0.0249 0.0412 0.081 Uiso 1 1 calc R . .
C4 C 0.30255(11) 0.1374(4) 0.0220(2) 0.0547(9) Uani 1 1 d . . .
H4B H 0.3135 0.0972 -0.0140 0.066 Uiso 1 1 calc R . .
C5 C 0.31115(9) 0.2734(3) 0.05456(18) 0.0424(8) Uani 1 1 d . . .
C6 C 0.33550(9) 0.3840(3) 0.03738(17) 0.0393(8) Uani 1 1 d . . .
H6A H 0.3430 0.3793 -0.0042 0.047 Uiso 1 1 calc R . .
C7 C 0.37819(9) 0.7065(4) 0.11848(18) 0.0428(8) Uani 1 1 d . . .
C8 C 0.39502(9) 0.8177(3) 0.08414(18) 0.0421(8) Uani 1 1 d . . .
C9 C 0.40921(11) 0.9500(4) 0.1112(2) 0.0580(10) Uani 1 1 d . . .
H9A H 0.4092 0.9794 0.1569 0.070 Uiso 1 1 calc R . .
C10 C 0.42331(11) 1.0358(4) 0.0683(2) 0.0652(11) Uani 1 1 d . . .
H10A H 0.4322 1.1261 0.0845 0.078 Uiso 1 1 calc R . .
C11 C 0.42461(11) 0.9911(4) 0.0018(2) 0.0598(10) Uani 1 1 d . . .
H11A H 0.4356 1.0498 -0.0251 0.072 Uiso 1 1 calc R . .
C12 C 0.40967(9) 0.8584(4) -0.02613(19) 0.0460(8) Uani 1 1 d . . .
H12A H 0.4099 0.8288 -0.0717 0.055 Uiso 1 1 calc R . .
C13 C 0.39465(9) 0.7735(3) 0.01629(17) 0.0370(8) Uani 1 1 d . . .
C14 C 0.37458(8) 0.6300(3) -0.00307(16) 0.0340(7) Uani 1 1 d . A .
C15 C 0.33432(8) 0.6397(3) -0.06689(16) 0.0344(7) Uani 1 1 d . . .
C16 C 0.30227(9) 0.7234(3) -0.06192(17) 0.0405(8) Uani 1 1 d . . .
H16A H 0.3064 0.7748 -0.0192 0.049 Uiso 1 1 calc R . .
C17 C 0.26496(9) 0.7337(3) -0.11697(18) 0.0394(8) Uani 1 1 d . . .
C18 C 0.25880(9) 0.6557(4) -0.18134(17) 0.0407(8) Uani 1 1 d . . .
C19 C 0.29082(9) 0.5753(4) -0.18832(17) 0.0424(8) Uani 1 1 d . . .
H19A H 0.2874 0.5260 -0.2314 0.051 Uiso 1 1 calc R . .
C20 C 0.32763(9) 0.5686(3) -0.13122(16) 0.0373(7) Uani 1 1 d . . .
C21 C 0.39286(9) 0.4605(3) -0.08777(16) 0.0367(7) Uani 1 1 d . A .
C22 C 0.41868(9) 0.3667(3) -0.10530(19) 0.0433(8) Uani 1 1 d . . .
H22A H 0.4113 0.3285 -0.1521 0.052 Uiso 1 1 calc R A .
C23 C 0.45586(9) 0.3300(3) -0.05218(19) 0.0432(8) Uani 1 1 d . A .
C24 C 0.46556(9) 0.3851(3) 0.01918(18) 0.0428(8) Uani 1 1 d . . .
C25 C 0.43901(9) 0.4796(3) 0.03268(18) 0.0417(8) Uani 1 1 d . A .
H25A H 0.4459 0.5174 0.0796 0.050 Uiso 1 1 calc R . .
C26 C 0.40213(8) 0.5224(3) -0.02012(16) 0.0342(7) Uani 1 1 d . . .
C27 C 0.23077(10) 0.8197(4) -0.1089(2) 0.0593(10) Uani 1 1 d . . .
H27A H 0.2396 0.8647 -0.0618 0.089 Uiso 1 1 calc R . .
H27B H 0.2079 0.7597 -0.1129 0.089 Uiso 1 1 calc R . .
H27C H 0.2228 0.8898 -0.1467 0.089 Uiso 1 1 calc R . .
C28 C 0.20947(10) 0.5651(5) -0.2981(2) 0.0658(11) Uani 1 1 d . . .
H28A H 0.2133 0.4694 -0.2797 0.079 Uiso 1 1 calc R . .
H28B H 0.2266 0.5788 -0.3280 0.079 Uiso 1 1 calc R . .
C29 C 0.16585(12) 0.5867(6) -0.3438(2) 0.0983(17) Uani 1 1 d . . .
H29A H 0.1572 0.5128 -0.3795 0.147 Uiso 1 1 calc R . .
H29B H 0.1629 0.6758 -0.3684 0.147 Uiso 1 1 calc R . .
H29C H 0.1493 0.5855 -0.3130 0.147 Uiso 1 1 calc R . .
C30 C 0.50389(10) 0.3407(4) 0.0795(2) 0.0575(10) Uani 1 1 d . A .
H30A H 0.5044 0.3820 0.1249 0.086 Uiso 1 1 calc R . .
H30B H 0.5273 0.3717 0.0681 0.086 Uiso 1 1 calc R . .
H30C H 0.5044 0.2401 0.0838 0.086 Uiso 1 1 calc R . .
C33 C 0.40024(15) 0.3634(6) 0.2443(2) 0.0930(16) Uani 1 1 d . . .
H33A H 0.4083 0.4215 0.2880 0.112 Uiso 1 1 calc R . .
H33B H 0.3782 0.4112 0.2071 0.112 Uiso 1 1 calc R . .
Cl1 Cl 0.38264(6) 0.2059(2) 0.26396(10) 0.1437(7) Uani 1 1 d . . .
Cl2 Cl 0.44110(5) 0.3482(2) 0.21376(8) 0.1403(7) Uani 1 1 d . . .
C31 C 0.4830(4) 0.2074(17) -0.1382(6) 0.047(4) Uani 0.494(19) 1 d P A 1
H31A H 0.5111 0.1963 -0.1360 0.057 Uiso 0.494(19) 1 calc PR A 1
H31B H 0.4714 0.2858 -0.1706 0.057 Uiso 0.494(19) 1 calc PR A 1
C32 C 0.4595(5) 0.0756(17) -0.1698(9) 0.109(6) Uani 0.494(19) 1 d P A 1
H32A H 0.4606 0.0598 -0.2181 0.164 Uiso 0.494(19) 1 calc PR A 1
H32B H 0.4316 0.0862 -0.1725 0.164 Uiso 0.494(19) 1 calc PR A 1
H32C H 0.4715 -0.0030 -0.1390 0.164 Uiso 0.494(19) 1 calc PR A 1
C31' C 0.4691(5) 0.156(3) -0.1470(13) 0.119(12) Uani 0.506(19) 1 d P A 2
H31C H 0.4831 0.0666 -0.1427 0.142 Uiso 0.506(19) 1 calc PR A 2
H31D H 0.4398 0.1405 -0.1667 0.142 Uiso 0.506(19) 1 calc PR A 2
C32' C 0.4823(4) 0.2549(18) -0.1920(11) 0.129(8) Uani 0.506(19) 1 d P A 2
H32D H 0.4794 0.2122 -0.2384 0.194 Uiso 0.506(19) 1 calc PR A 2
H32E H 0.5104 0.2794 -0.1674 0.194 Uiso 0.506(19) 1 calc PR A 2
H32F H 0.4658 0.3382 -0.1998 0.194 Uiso 0.506(19) 1 calc PR A 2
H4A H 0.5056(12) 0.238(4) -0.040(2) 0.064(13) Uiso 1 1 d . . .
H3A H 0.2037(10) 0.696(4) -0.2256(18) 0.043(11) Uiso 1 1 d . . .

loop_
_atom_site_aniso_label
_atom_site_aniso_U_11
_atom_site_aniso_U_22
_atom_site_aniso_U_33
_atom_site_aniso_U_23
_atom_site_aniso_U_13
_atom_site_aniso_U_12
Fe1 0.0458(4) 0.0402(4) 0.0523(4) 0.0044(3) 0.0119(3) -0.0144(3)
O1 0.0720(17) 0.0659(18) 0.0445(14) -0.0147(12) 0.0254(12) -0.0186(14)
O2 0.0369(12) 0.0605(16) 0.0439(13) -0.0133(12) 0.0090(10) 0.0103(12)
N1 0.0334(14) 0.0373(16) 0.0417(15) 0.0026(13) 0.0112(11) -0.0068(12)
N2 0.0360(14) 0.0370(15) 0.0372(14) -0.0040(12) 0.0126(11) -0.0096(12)
N3 0.0366(18) 0.073(2) 0.0538(19) -0.0090(17) 0.0035(15) 0.0057(17)
N4 0.045(2) 0.060(2) 0.073(2) 0.0006(19) 0.0202(18) 0.0170(18)
C1 0.046(2) 0.051(2) 0.048(2) 0.0076(17) 0.0148(16) -0.0092(17)
C2 0.056(2) 0.065(3) 0.062(2) 0.020(2) 0.0164(19) -0.017(2)
C3 0.071(3) 0.039(2) 0.080(3) 0.011(2) 0.008(2) -0.022(2)
C4 0.061(2) 0.040(2) 0.058(2) -0.0072(19) 0.0130(19) -0.0063(19)
C5 0.0384(18) 0.039(2) 0.0478(19) 0.0021(16) 0.0115(15) -0.0049(15)
C6 0.0342(17) 0.043(2) 0.0404(18) 0.0027(16) 0.0127(14) -0.0065(15)
C7 0.0374(18) 0.048(2) 0.0419(19) -0.0067(17) 0.0113(15) -0.0060(16)
C8 0.0360(17) 0.038(2) 0.049(2) -0.0072(17) 0.0104(15) -0.0080(15)
C9 0.060(2) 0.053(2) 0.057(2) -0.014(2) 0.0146(19) -0.015(2)
C10 0.066(3) 0.043(2) 0.081(3) -0.007(2) 0.018(2) -0.019(2)
C11 0.051(2) 0.046(2) 0.081(3) 0.017(2) 0.020(2) -0.0097(19)
C12 0.0402(18) 0.045(2) 0.0503(19) 0.0066(18) 0.0127(16) -0.0019(17)
C13 0.0268(15) 0.0360(19) 0.0442(18) 0.0026(15) 0.0068(13) -0.0035(14)
C14 0.0301(15) 0.0344(18) 0.0368(16) 0.0001(14) 0.0106(13) -0.0039(14)
C15 0.0299(16) 0.0354(18) 0.0381(17) 0.0010(15) 0.0119(13) -0.0027(14)
C16 0.0397(18) 0.043(2) 0.0407(18) -0.0036(15) 0.0155(15) 0.0004(15)
C17 0.0308(16) 0.0393(19) 0.0481(19) 0.0025(16) 0.0133(14) 0.0012(15)
C18 0.0294(17) 0.045(2) 0.0439(19) 0.0030(16) 0.0073(14) -0.0009(15)
C19 0.0370(18) 0.052(2) 0.0359(17) -0.0044(16) 0.0091(14) -0.0004(16)
C20 0.0297(16) 0.0416(19) 0.0406(17) -0.0025(15) 0.0119(14) 0.0001(15)
C21 0.0268(15) 0.041(2) 0.0407(18) -0.0019(15) 0.0089(13) -0.0019(14)
C22 0.0370(18) 0.044(2) 0.053(2) -0.0034(17) 0.0206(16) 0.0008(16)
C23 0.0339(17) 0.036(2) 0.062(2) 0.0069(17) 0.0195(16) 0.0015(15)
C24 0.0327(17) 0.040(2) 0.057(2) 0.0154(17) 0.0163(15) 0.0009(15)
C25 0.0358(17) 0.045(2) 0.0425(18) 0.0066(16) 0.0117(15) -0.0060(16)
C26 0.0272(15) 0.0340(18) 0.0425(17) 0.0007(15) 0.0132(13) -0.0057(14)
C27 0.045(2) 0.068(3) 0.064(2) -0.001(2) 0.0180(18) 0.015(2)
C28 0.046(2) 0.083(3) 0.055(2) -0.010(2) -0.0003(18) 0.003(2)
C29 0.053(3) 0.139(5) 0.082(3) -0.019(3) -0.003(2) -0.002(3)
C30 0.0379(19) 0.067(3) 0.064(2) 0.020(2) 0.0128(17) 0.0057(18)
C33 0.096(3) 0.117(4) 0.066(3) 0.022(3) 0.027(3) 0.015(3)
Cl1 0.1824(18) 0.1231(14) 0.1326(14) 0.0235(11) 0.0626(13) -0.0007(13)
Cl2 0.1089(11) 0.231(2) 0.0908(10) 0.0068(12) 0.0472(9) 0.0138(13)
C31 0.043(6) 0.071(9) 0.037(6) 0.020(5) 0.024(4) 0.021(6)
C32 0.128(11) 0.076(10) 0.103(9) -0.040(8) 0.012(8) -0.027(8)
C31' 0.072(14) 0.14(3) 0.17(2) 0.03(2) 0.080(16) 0.035(15)
C32' 0.082(8) 0.169(15) 0.130(16) -0.018(12) 0.027(8) 0.032(9)

loop_
_atom_type_symbol
_atom_type_description
_atom_type_scat_dispersion_real
_atom_type_scat_dispersion_imag
_atom_type_scat_source
C C 0.0033 0.0016 'International Tables Vol C Tables 4.2.6.8 and 6.1.1.4'
H H 0.0000 0.0000 'International Tables Vol C Tables 4.2.6.8 and 6.1.1.4'
N N 0.0061 0.0033 'International Tables Vol C Tables 4.2.6.8 and 6.1.1.4'
O O 0.0106 0.0060 'International Tables Vol C Tables 4.2.6.8 and 6.1.1.4'
Fe Fe 0.3463 0.8444 'International Tables Vol C Tables 4.2.6.8 and 6.1.1.4'
Cl Cl 0.1484 0.1585 'International Tables Vol C Tables 4.2.6.8 and 6.1.1.4'

loop_
_geom_angle_atom_site_label_1
_geom_angle_atom_site_label_2
_geom_angle_atom_site_label_3
_geom_angle
_geom_angle_site_symmetry_1
_geom_angle_site_symmetry_3
_geom_angle_publ_flag
C4 Fe1 C4 180.0(2) . 7 ?
C4 Fe1 C5 40.94(13) . . ?
C4 Fe1 C5 139.06(13) 7 . ?
C4 Fe1 C5 139.06(13) . 7 ?
C4 Fe1 C5 40.94(13) 7 7 ?
C5 Fe1 C5 180.00(9) . 7 ?
C4 Fe1 C3 40.20(15) . . ?
C4 Fe1 C3 139.80(15) 7 . ?
C5 Fe1 C3 67.53(14) . . ?
C5 Fe1 C3 112.47(14) 7 . ?
C4 Fe1 C3 139.80(15) . 7 ?
C4 Fe1 C3 40.20(15) 7 7 ?
C5 Fe1 C3 112.47(14) . 7 ?
C5 Fe1 C3 67.53(14) 7 7 ?
C3 Fe1 C3 180.0(4) . 7 ?
C4 Fe1 C1 68.40(14) . . ?
C4 Fe1 C1 111.60(14) 7 . ?
C5 Fe1 C1 40.68(13) . . ?
C5 Fe1 C1 139.32(13) 7 . ?
C3 Fe1 C1 66.98(16) . . ?
C3 Fe1 C1 113.02(16) 7 . ?
C4 Fe1 C1 111.60(14) . 7 ?
C4 Fe1 C1 68.40(14) 7 7 ?
C5 Fe1 C1 139.32(13) . 7 ?
C5 Fe1 C1 40.68(13) 7 7 ?
C3 Fe1 C1 113.02(16) . 7 ?
C3 Fe1 C1 66.98(16) 7 7 ?
C1 Fe1 C1 180.0(3) . 7 ?
C4 Fe1 C2 67.87(16) . . ?
C4 Fe1 C2 112.13(16) 7 . ?
C5 Fe1 C2 67.79(14) . . ?
C5 Fe1 C2 112.21(14) 7 . ?
C3 Fe1 C2 39.68(16) . . ?
C3 Fe1 C2 140.32(16) 7 . ?
C1 Fe1 C2 39.92(14) . . ?
C1 Fe1 C2 140.08(14) 7 . ?
C4 Fe1 C2 112.13(16) . 7 ?
C4 Fe1 C2 67.87(16) 7 7 ?
C5 Fe1 C2 112.21(14) . 7 ?
C5 Fe1 C2 67.79(14) 7 7 ?
C3 Fe1 C2 140.32(16) . 7 ?
C3 Fe1 C2 39.68(16) 7 7 ?
C1 Fe1 C2 140.08(14) . 7 ?
C1 Fe1 C2 39.92(14) 7 7 ?
C2 Fe1 C2 180.0(3) . 7 ?
C20 O2 C21 117.8(2) . . ?
C6 N1 N2 120.1(3) . . ?
N1 N2 C7 116.9(2) . . ?
N1 N2 C14 128.0(2) . . ?
C7 N2 C14 114.3(2) . . ?
C18 N3 C28 123.2(3) . . ?
C18 N3 H3A 114(3) . . ?
C28 N3 H3A 117(3) . . ?
C23 N4 C31 125.4(6) . . ?
C23 N4 C31' 120.5(8) . . ?
C31 N4 C31' 23.5(8) . . ?
C23 N4 H4A 118(3) . . ?
C31 N4 H4A 107(3) . . ?
C31' N4 H4A 121(3) . . ?
C2 C1 C5 107.9(3) . . ?
C2 C1 Fe1 70.3(2) . . ?
C5 C1 Fe1 69.12(19) . . ?
C2 C1 H1B 126.0 . . ?
C5 C1 H1B 126.0 . . ?
Fe1 C1 H1B 126.0 . . ?
C3 C2 C1 107.9(3) . . ?
C3 C2 Fe1 69.6(2) . . ?
C1 C2 Fe1 69.8(2) . . ?
C3 C2 H2B 126.0 . . ?
C1 C2 H2B 126.0 . . ?
Fe1 C2 H2B 126.0 . . ?
C2 C3 C4 109.6(3) . . ?
C2 C3 Fe1 70.7(2) . . ?
C4 C3 Fe1 69.4(2) . . ?
C2 C3 H3B 125.2 . . ?
C4 C3 H3B 125.2 . . ?
Fe1 C3 H3B 125.2 . . ?
C3 C4 C5 107.0(3) . . ?
C3 C4 Fe1 70.4(2) . . ?
C5 C4 Fe1 69.8(2) . . ?
C3 C4 H4B 126.5 . . ?
C5 C4 H4B 126.5 . . ?
Fe1 C4 H4B 126.5 . . ?
C1 C5 C4 107.6(3) . . ?
C1 C5 C6 125.2(3) . . ?
C4 C5 C6 127.2(3) . . ?
C1 C5 Fe1 70.19(18) . . ?
C4 C5 Fe1 69.27(19) . . ?
C6 C5 Fe1 123.0(2) . . ?
N1 C6 C5 117.3(3) . . ?
N1 C6 H6A 121.3 . . ?
C5 C6 H6A 121.3 . . ?
O1 C7 N2 125.9(3) . . ?
O1 C7 C8 129.0(3) . . ?
N2 C7 C8 105.2(3) . . ?
C13 C8 C9 121.6(3) . . ?
C13 C8 C7 109.7(3) . . ?
C9 C8 C7 128.7(3) . . ?
C10 C9 C8 117.8(3) . . ?
C10 C9 H9A 121.1 . . ?
C8 C9 H9A 121.1 . . ?
C9 C10 C11 121.2(4) . . ?
C9 C10 H10A 119.4 . . ?
C11 C10 H10A 119.4 . . ?
C10 C11 C12 121.1(3) . . ?
C10 C11 H11A 119.5 . . ?
C12 C11 H11A 119.5 . . ?
C13 C12 C11 117.6(3) . . ?
C13 C12 H12A 121.2 . . ?
C11 C12 H12A 121.2 . . ?
C12 C13 C8 120.7(3) . . ?
C12 C13 C14 127.9(3) . . ?
C8 C13 C14 111.4(3) . . ?
N2 C14 C26 112.2(2) . . ?
N2 C14 C13 99.3(2) . . ?
C26 C14 C13 112.9(2) . . ?
N2 C14 C15 110.9(2) . . ?
C26 C14 C15 109.8(2) . . ?
C13 C14 C15 111.4(2) . . ?
C20 C15 C16 116.8(3) . . ?
C20 C15 C14 122.4(3) . . ?
C16 C15 C14 120.8(3) . . ?
C17 C16 C15 123.4(3) . . ?
C17 C16 H16A 118.3 . . ?
C15 C16 H16A 118.3 . . ?
C16 C17 C18 118.1(3) . . ?
C16 C17 C27 122.1(3) . . ?
C18 C17 C27 119.7(3) . . ?
N3 C18 C19 121.0(3) . . ?
N3 C18 C17 119.6(3) . . ?
C19 C18 C17 119.3(3) . . ?
C20 C19 C18 120.1(3) . . ?
C20 C19 H19A 120.0 . . ?
C18 C19 H19A 120.0 . . ?
C15 C20 O2 123.6(3) . . ?
C15 C20 C19 122.2(3) . . ?
O2 C20 C19 114.2(3) . . ?
C26 C21 C22 123.2(3) . . ?
C26 C21 O2 123.3(3) . . ?
C22 C21 O2 113.4(3) . . ?
C21 C22 C23 119.6(3) . . ?
C21 C22 H22A 120.2 . . ?
C23 C22 H22A 120.2 . . ?
N4 C23 C22 121.4(3) . . ?
N4 C23 C24 119.6(3) . . ?
C22 C23 C24 119.0(3) . . ?
C25 C24 C23 118.5(3) . . ?
C25 C24 C30 120.7(3) . . ?
C23 C24 C30 120.8(3) . . ?
C24 C25 C26 123.8(3) . . ?
C24 C25 H25A 118.1 . . ?
C26 C25 H25A 118.1 . . ?
C21 C26 C25 115.7(3) . . ?
C21 C26 C14 122.5(3) . . ?
C25 C26 C14 121.8(3) . . ?
C17 C27 H27A 109.5 . . ?
C17 C27 H27B 109.5 . . ?
H27A C27 H27B 109.5 . . ?
C17 C27 H27C 109.5 . . ?
H27A C27 H27C 109.5 . . ?
H27B C27 H27C 109.5 . . ?
N3 C28 C29 110.6(3) . . ?
N3 C28 H28A 109.5 . . ?
C29 C28 H28A 109.5 . . ?
N3 C28 H28B 109.5 . . ?
C29 C28 H28B 109.5 . . ?
H28A C28 H28B 108.1 . . ?
C28 C29 H29A 109.5 . . ?
C28 C29 H29B 109.5 . . ?
H29A C29 H29B 109.5 . . ?
C28 C29 H29C 109.5 . . ?
H29A C29 H29C 109.5 . . ?
H29B C29 H29C 109.5 . . ?
C24 C30 H30A 109.5 . . ?
C24 C30 H30B 109.5 . . ?
H30A C30 H30B 109.5 . . ?
C24 C30 H30C 109.5 . . ?
H30A C30 H30C 109.5 . . ?
H30B C30 H30C 109.5 . . ?
Cl1 C33 Cl2 113.8(3) . . ?
Cl1 C33 H33A 108.8 . . ?
Cl2 C33 H33A 108.8 . . ?
Cl1 C33 H33B 108.8 . . ?
Cl2 C33 H33B 108.8 . . ?
H33A C33 H33B 107.7 . . ?
N4 C31 C32 112.9(11) . . ?
N4 C31 H31A 109.0 . . ?
C32 C31 H31A 109.0 . . ?
N4 C31 H31B 109.0 . . ?
C32 C31 H31B 109.0 . . ?
H31A C31 H31B 107.8 . . ?
C31 C32 H32A 109.5 . . ?
C31 C32 H32B 109.5 . . ?
H32A C32 H32B 109.5 . . ?
C31 C32 H32C 109.5 . . ?
H32A C32 H32C 109.5 . . ?
H32B C32 H32C 109.5 . . ?
C32' C31' N4 101.8(18) . . ?
C32' C31' H31C 111.4 . . ?
N4 C31' H31C 111.4 . . ?
C32' C31' H31D 111.4 . . ?
N4 C31' H31D 111.4 . . ?
H31C C31' H31D 109.3 . . ?
C31' C32' H32D 109.5 . . ?
C31' C32' H32E 109.5 . . ?
H32D C32' H32E 109.5 . . ?
C31' C32' H32F 109.5 . . ?
H32D C32' H32F 109.5 . . ?
H32E C32' H32F 109.5 . . ?

loop_
_geom_bond_atom_site_label_1
_geom_bond_atom_site_label_2
_geom_bond_distance
_geom_bond_site_symmetry_2
_geom_bond_publ_flag
Fe1 C4 2.035(4) . ?
Fe1 C4 2.035(4) 7 ?
Fe1 C5 2.042(3) . ?
Fe1 C5 2.042(3) 7 ?
Fe1 C3 2.048(4) . ?
Fe1 C3 2.048(4) 7 ?
Fe1 C1 2.056(3) . ?
Fe1 C1 2.056(3) 7 ?
Fe1 C2 2.062(4) . ?
Fe1 C2 2.062(4) 7 ?
O1 C7 1.213(4) . ?
O2 C20 1.382(4) . ?
O2 C21 1.387(3) . ?
N1 C6 1.285(4) . ?
N1 N2 1.365(3) . ?
N2 C7 1.392(4) . ?
N2 C14 1.498(4) . ?
N3 C18 1.384(4) . ?
N3 C28 1.442(5) . ?
N3 H3A 0.80(3) . ?
N4 C23 1.371(4) . ?
N4 C31 1.408(15) . ?
N4 C31' 1.65(3) . ?
N4 H4A 0.80(4) . ?
C1 C2 1.406(5) . ?
C1 C5 1.424(5) . ?
C1 H1B 0.9800 . ?
C2 C3 1.395(6) . ?
C2 H2B 0.9800 . ?
C3 C4 1.403(5) . ?
C3 H3B 0.9800 . ?
C4 C5 1.426(5) . ?
C4 H4B 0.9800 . ?
C5 C6 1.457(4) . ?
C6 H6A 0.9300 . ?
C7 C8 1.473(5) . ?
C8 C13 1.377(4) . ?
C8 C9 1.387(5) . ?
C9 C10 1.369(5) . ?
C9 H9A 0.9300 . ?
C10 C11 1.372(5) . ?
C10 H10A 0.9300 . ?
C11 C12 1.402(5) . ?
C11 H11A 0.9300 . ?
C12 C13 1.375(4) . ?
C12 H12A 0.9300 . ?
C13 C14 1.521(4) . ?
C14 C26 1.513(4) . ?
C14 C15 1.525(4) . ?
C15 C20 1.367(4) . ?
C15 C16 1.399(4) . ?
C16 C17 1.376(4) . ?
C16 H16A 0.9300 . ?
C17 C18 1.404(4) . ?
C17 C27 1.495(4) . ?
C18 C19 1.395(4) . ?
C19 C20 1.381(4) . ?
C19 H19A 0.9300 . ?
C21 C26 1.373(4) . ?
C21 C22 1.387(4) . ?
C22 C23 1.398(4) . ?
C22 H22A 0.9300 . ?
C23 C24 1.410(5) . ?
C24 C25 1.375(4) . ?
C24 C30 1.506(4) . ?
C25 C26 1.403(4) . ?
C25 H25A 0.9300 . ?
C27 H27A 0.9600 . ?
C27 H27B 0.9600 . ?
C27 H27C 0.9600 . ?
C28 C29 1.489(5) . ?
C28 H28A 0.9700 . ?
C28 H28B 0.9700 . ?
C29 H29A 0.9600 . ?
C29 H29B 0.9600 . ?
C29 H29C 0.9600 . ?
C30 H30A 0.9600 . ?
C30 H30B 0.9600 . ?
C30 H30C 0.9600 . ?
C33 Cl1 1.709(5) . ?
C33 Cl2 1.721(5) . ?
C33 H33A 0.9700 . ?
C33 H33B 0.9700 . ?
C31 C32 1.51(2) . ?
C31 H31A 0.9700 . ?
C31 H31B 0.9700 . ?
C32 H32A 0.9600 . ?
C32 H32B 0.9600 . ?
C32 H32C 0.9600 . ?
C31' C32' 1.46(2) . ?
C31' H31C 0.9700 . ?
C31' H31D 0.9700 . ?
C32' H32D 0.9600 . ?
C32' H32E 0.9600 . ?
C32' H32F 0.9600 . ?
